data_7221166
loop_
_publ_author_name
'Mueller, W.'
'Volk, K.'

_publ_section_title
;
 Die Strukturen der Phasen Na9 Sn4 und Na15 Sn4
;
_journal_name_full
;
Zeitschrift fuer Naturforschung, Teil B. Anorganische Chemie, Organische 
Chemie (2,1947-32,1977)
;
_journal_page_first 275
_journal_page_last 278
_journal_volume 33
_journal_year 1978
_chemical_formula_sum 'Na9 Sn4'
_space_group_IT_number 63
_symmetry_space_group_name_Hall '-C 2c 2'
_symmetry_space_group_name_H-M 'C m c m'
_cell_angle_alpha 90
_cell_angle_beta 90
_cell_angle_gamma 90
_cell_formula_units_Z 4
_cell_length_a 5.42
_cell_length_b 9.39
_cell_length_c 29.62
_cell_volume 1507.474
_citation_journal_id_ASTM ZENBAX
_cod_data_source_file Mueller_ZENBAX_1978_1342.cif
_cod_data_source_block Na9Sn4
_cod_database_code 7221166

loop_
_symmetry_equiv_pos_as_xyz
x,y,z
-x,-y,z+1/2
x,-y,-z
-x,y,-z+1/2
-x,-y,-z
x,y,-z-1/2
-x,y,z
x,-y,z-1/2
x+1/2,y+1/2,z
-x+1/2,-y+1/2,z+1/2
x+1/2,-y+1/2,-z
-x+1/2,y+1/2,-z+1/2
-x+1/2,-y+1/2,-z
x+1/2,y+1/2,-z-1/2
-x+1/2,y+1/2,z
x+1/2,-y+1/2,z-1/2

loop_
_atom_site_label
_atom_site_type_symbol
_atom_site_fract_x
_atom_site_fract_y
_atom_site_fract_z
_atom_site_occupancy
_atom_site_U_iso_or_equiv
Na1 Na 0 0.816 0.25 1 0.0
Na3 Na 0 0.493 0.156 1 0.0
Na4 Na 0 0.13 0.635 1 0.0
Sn2 Sn 0 0.5 0.0482 1 0.0
Sn1 Sn 0 0.1658 0.2022 1 0.0
Na5 Na 0 0.171 0.523 1 0.0
Na2 Na 0 0.149 0.418 1 0.0
